data_1506014
loop_
_publ_author_name
'Katz, Jeffrey L.'
'Geller, Bram J.'
'Conry, Rebecca R.'

_publ_section_title
;
 Synthesis of oxacalixarenes incorporating nitrogen heterocycles: evidence
 for thermodynamic control.
;
_journal_issue 13
_journal_name_full 'Organic letters'
_journal_page_first 2755
_journal_page_last 2758
_journal_paper_doi 10.1021/ol060823e
_journal_volume 8
_journal_year 2006
_chemical_formula_moiety 'C22 H16 N4 O4'
_chemical_formula_sum 'C22 H16 N4 O4'
_chemical_formula_weight 400.39
_chemical_melting_point_gt 533
_chemical_name_common 'compound 11e'
_chemical_name_systematic
;
     5,17,25,27-tetraaza-11,23-dimethyl-2,8,14,20-tetraoxacalix[4]arene
;
_space_group_IT_number 15
_symmetry_cell_setting monoclinic
_symmetry_space_group_name_Hall '-C 2yc'
_symmetry_space_group_name_H-M 'C 1 2/c 1'
_atom_sites_solution_hydrogens geom
_atom_sites_solution_primary direct
_atom_sites_solution_secondary difmap
_audit_creation_method SHELXL-97
_cell_angle_alpha 90.00
_cell_angle_beta 90.8420(10)
_cell_angle_gamma 90.00
_cell_formula_units_Z 8
_cell_length_a 15.6963(10)
_cell_length_b 10.9386(7)
_cell_length_c 22.5637(14)
_cell_measurement_reflns_used 7455
_cell_measurement_temperature 171(2)
_cell_measurement_theta_max 28.25
_cell_measurement_theta_min 2.27
_cell_volume 3873.7(4)
_computing_cell_refinement 'Bruker SMART'
_computing_data_collection 'Bruker SMART'
_computing_data_reduction 'Bruker SAINT'
_computing_molecular_graphics 'Bruker SHELXTL'
_computing_publication_material 'Bruker SHELXTL'
_computing_structure_refinement 'SHELXL-97 (Sheldrick, 1997)'
_computing_structure_solution 'SHELXS-97 (Sheldrick, 1990)'
_diffrn_ambient_temperature 171(2)
_diffrn_measured_fraction_theta_full 0.965
_diffrn_measured_fraction_theta_max 0.965
_diffrn_measurement_device_type 'CCD area detector'
_diffrn_measurement_method 'phi and omega scans'
_diffrn_radiation_monochromator graphite
_diffrn_radiation_source 'fine-focus sealed tube'
_diffrn_radiation_type MoK\a
_diffrn_radiation_wavelength 0.71073
_diffrn_reflns_av_R_equivalents 0.0989
_diffrn_reflns_av_sigmaI/netI 0.0666
_diffrn_reflns_limit_h_max 20
_diffrn_reflns_limit_h_min -20
_diffrn_reflns_limit_k_max 14
_diffrn_reflns_limit_k_min -14
_diffrn_reflns_limit_l_max 29
_diffrn_reflns_limit_l_min -29
_diffrn_reflns_number 17002
_diffrn_reflns_theta_full 28.28
_diffrn_reflns_theta_max 28.28
_diffrn_reflns_theta_min 1.81
_exptl_absorpt_coefficient_mu 0.097
_exptl_absorpt_correction_type none
_exptl_crystal_colour colorless
_exptl_crystal_density_diffrn 1.373
_exptl_crystal_density_meas ?
_exptl_crystal_density_method 'not measured'
_exptl_crystal_description plate
_exptl_crystal_F_000 1664
_exptl_crystal_size_max 0.48
_exptl_crystal_size_mid 0.35
_exptl_crystal_size_min 0.10
_refine_diff_density_max 0.266
_refine_diff_density_min -0.246
_refine_diff_density_rms 0.045
_refine_ls_extinction_method none
_refine_ls_goodness_of_fit_ref 1.053
_refine_ls_hydrogen_treatment mixed
_refine_ls_matrix_type full
_refine_ls_number_parameters 273
_refine_ls_number_reflns 4643
_refine_ls_number_restraints 0
_refine_ls_restrained_S_all 1.053
_refine_ls_R_factor_all 0.0555
_refine_ls_R_factor_gt 0.0461
_refine_ls_shift/su_max 0.002
_refine_ls_shift/su_mean 0.000
_refine_ls_structure_factor_coef Fsqd
_refine_ls_weighting_details 'calc w=1/[\s^2^(Fo^2^)+(0.0681P)^2^+0.7695P] where P=(Fo^2^+2Fc^2^)/3'
_refine_ls_weighting_scheme calc
_refine_ls_wR_factor_gt 0.1307
_refine_ls_wR_factor_ref 0.1373
_reflns_number_gt 3714
_reflns_number_total 4643
_reflns_threshold_expression >2sigma(I)
_cod_data_source_file ol060823esi20060405_025711.cif
_cod_data_source_block katz56m
_cod_depositor_comments
;
The following automatic conversions were performed:

'_chemical_melting_point' tag was changed to
'_chemical_melting_point_gt' since the value was specified 'more
than' ('>') a certain temperature. The value '>533K' was changed to
'533' - it should be numeric and without a unit
designator.

'_symmetry_cell_setting' value 'Monoclinic' changed to
'monoclinic' according to
/home/saulius/struct/CIF-dictionaries/cif_core.dic dictionary named
'cif_core.dic' version 2.4.1 from 2010-06-29.

Automatic conversion script
Id: cif_fix_values 1715 2011-07-08 13:25:40Z adriana 

The following automatic conversions were performed:

'_exptl_crystal_density_meas' value 'not_measured' was changed to '?'
- the value is perceived as not measured.

Automatic conversion script
Id: cif_fix_values 3008 2015-01-20 13:52:24Z robertas 
;
_cod_original_sg_symbol_H-M C2/c
_cod_database_code 1506014

loop_
_symmetry_equiv_pos_as_xyz
'x, y, z'
'-x, y, -z+1/2'
'x+1/2, y+1/2, z'
'-x+1/2, y+1/2, -z+1/2'
'-x, -y, -z'
'x, -y, z-1/2'
'-x+1/2, -y+1/2, -z'
'x+1/2, -y+1/2, z-1/2'

loop_
_atom_site_label
_atom_site_type_symbol
_atom_site_fract_x
_atom_site_fract_y
_atom_site_fract_z
_atom_site_U_iso_or_equiv
_atom_site_adp_type
_atom_site_occupancy
_atom_site_symmetry_multiplicity
_atom_site_calc_flag
_atom_site_refinement_flags
C1 C 0.10290(9) -0.00045(11) 0.21440(5) 0.0354(3) Uani 1 1 d .
C2 C 0.12248(9) -0.12040(12) 0.22932(6) 0.0422(3) Uani 1 1 d .
H2 H 0.1612 -0.1368 0.2611 0.051 Uiso 1 1 calc R
C3 C 0.03341(9) -0.18479(12) 0.15571(7) 0.0424(3) Uani 1 1 d .
H3 H 0.0075 -0.2484 0.1331 0.051 Uiso 1 1 calc R
C4 C 0.01414(8) -0.06356(11) 0.14255(6) 0.0345(3) Uani 1 1 d .
C5 C -0.06304(9) 0.07803(11) 0.08203(6) 0.0358(3) Uani 1 1 d .
C6 C -0.13955(9) 0.12666(12) 0.09963(6) 0.0380(3) Uani 1 1 d .
H6 H -0.1741 0.0833 0.1267 0.046 Uiso 1 1 calc R
C7 C -0.16619(9) 0.23950(13) 0.07768(6) 0.0397(3) Uani 1 1 d .
C8 C -0.11323(8) 0.30174(12) 0.03910(6) 0.0392(3) Uani 1 1 d .
H8 H -0.1299 0.3791 0.0237 0.047 Uiso 1 1 calc R
C9 C -0.03672(8) 0.25109(12) 0.02323(6) 0.0358(3) Uani 1 1 d .
C10 C -0.00961(8) 0.13856(12) 0.04386(6) 0.0368(3) Uani 1 1 d .
H10 H 0.0433 0.1044 0.0323 0.044 Uiso 1 1 calc R
C11 C 0.09358(8) 0.34055(12) -0.00631(6) 0.0361(3) Uani 1 1 d .
C12 C 0.14763(9) 0.35756(13) -0.05375(6) 0.0415(3) Uani 1 1 d .
H12 H 0.1271 0.3443 -0.0930 0.050 Uiso 1 1 calc R
C13 C 0.25368(9) 0.40715(12) 0.01089(6) 0.0401(3) Uani 1 1 d .
H13 H 0.3105 0.4326 0.0191 0.048 Uiso 1 1 calc R
C14 C 0.19821(9) 0.38585(11) 0.05766(6) 0.0368(3) Uani 1 1 d .
C15 C 0.18433(9) 0.36365(13) 0.16255(6) 0.0390(3) Uani 1 1 d .
C16 C 0.15681(9) 0.45331(13) 0.20071(6) 0.0425(3) Uani 1 1 d .
H16 H 0.1627 0.5372 0.1907 0.051 Uiso 1 1 calc R
C17 C 0.12030(10) 0.41917(12) 0.25400(6) 0.0427(3) Uani 1 1 d .
C18 C 0.11130(10) 0.29599(12) 0.26692(6) 0.0406(3) Uani 1 1 d .
H18 H 0.0848 0.2713 0.3026 0.049 Uiso 1 1 calc R
C19 C 0.14092(9) 0.20938(12) 0.22785(6) 0.0370(3) Uani 1 1 d .
C20 C 0.17795(8) 0.24035(12) 0.17484(6) 0.0382(3) Uani 1 1 d .
H20 H 0.1980 0.1800 0.1482 0.046 Uiso 1 1 calc R
C21 C -0.25015(10) 0.29296(16) 0.09598(9) 0.0583(4) Uani 1 1 d .
H21A H -0.2851 0.2290 0.1139 0.087 Uiso 1 1 calc R
H21B H -0.2800 0.3262 0.0611 0.087 Uiso 1 1 calc R
H21C H -0.2401 0.3585 0.1249 0.087 Uiso 1 1 calc R
C22 C 0.09382(14) 0.51497(16) 0.29827(8) 0.0644(5) Uani 1 1 d .
H22A H 0.0472 0.4832 0.3222 0.097 Uiso 1 1 calc R
H22B H 0.0747 0.5885 0.2772 0.097 Uiso 1 1 calc R
H22C H 0.1424 0.5354 0.3242 0.097 Uiso 1 1 calc R
N1 N 0.08715(8) -0.21273(10) 0.19917(6) 0.0457(3) Uani 1 1 d .
N2 N 0.04868(7) 0.02969(9) 0.17155(5) 0.0335(2) Uani 1 1 d .
N3 N 0.22799(8) 0.39230(10) -0.04463(5) 0.0420(3) Uani 1 1 d .
N4 N 0.11815(7) 0.35374(10) 0.04962(5) 0.0359(3) Uani 1 1 d .
O1 O 0.14055(7) 0.08796(8) 0.24765(4) 0.0479(3) Uani 1 1 d .
O2 O -0.04365(7) -0.04279(8) 0.09840(5) 0.0465(3) Uani 1 1 d .
O3 O 0.01099(6) 0.31316(10) -0.01935(4) 0.0471(3) Uani 1 1 d .
O4 O 0.23104(7) 0.40102(10) 0.11299(4) 0.0526(3) Uani 1 1 d .

loop_
_atom_site_aniso_label
_atom_site_aniso_U_11
_atom_site_aniso_U_22
_atom_site_aniso_U_33
_atom_site_aniso_U_23
_atom_site_aniso_U_13
_atom_site_aniso_U_12
C1 0.0436(7) 0.0323(6) 0.0304(6) -0.0005(5) 0.0057(5) -0.0026(5)
C2 0.0470(8) 0.0372(7) 0.0424(8) 0.0048(6) 0.0001(6) 0.0013(6)
C3 0.0480(8) 0.0295(6) 0.0498(8) -0.0020(6) 0.0045(6) -0.0071(5)
C4 0.0370(7) 0.0314(6) 0.0353(7) 0.0005(5) 0.0063(5) -0.0057(5)
C5 0.0420(7) 0.0294(6) 0.0359(7) -0.0015(5) -0.0060(5) -0.0091(5)
C6 0.0409(7) 0.0391(7) 0.0341(7) -0.0035(5) 0.0032(5) -0.0148(5)
C7 0.0372(7) 0.0421(7) 0.0399(7) -0.0061(6) 0.0031(5) -0.0060(5)
C8 0.0392(7) 0.0378(7) 0.0406(7) 0.0024(5) -0.0018(6) -0.0022(5)
C9 0.0365(7) 0.0415(7) 0.0293(6) 0.0024(5) 0.0009(5) -0.0087(5)
C10 0.0343(7) 0.0401(7) 0.0361(7) -0.0033(5) 0.0008(5) -0.0036(5)
C11 0.0391(7) 0.0338(6) 0.0356(7) 0.0073(5) 0.0040(5) -0.0029(5)
C12 0.0498(8) 0.0430(7) 0.0317(7) 0.0067(5) 0.0063(6) -0.0057(6)
C13 0.0426(7) 0.0341(7) 0.0440(8) -0.0022(5) 0.0113(6) -0.0109(5)
C14 0.0450(7) 0.0304(6) 0.0351(7) -0.0016(5) 0.0064(6) -0.0105(5)
C15 0.0421(7) 0.0451(7) 0.0297(6) -0.0036(5) 0.0002(5) -0.0163(6)
C16 0.0555(9) 0.0339(7) 0.0378(7) -0.0010(5) -0.0054(6) -0.0101(6)
C17 0.0565(9) 0.0380(7) 0.0334(7) -0.0063(5) -0.0033(6) -0.0010(6)
C18 0.0535(8) 0.0420(7) 0.0261(6) -0.0003(5) -0.0006(5) -0.0017(6)
C19 0.0456(7) 0.0321(6) 0.0332(7) -0.0020(5) -0.0080(5) -0.0048(5)
C20 0.0391(7) 0.0401(7) 0.0353(7) -0.0096(5) 0.0003(5) -0.0065(5)
C21 0.0437(9) 0.0633(10) 0.0683(11) -0.0040(8) 0.0145(8) 0.0018(7)
C22 0.1002(14) 0.0473(9) 0.0459(9) -0.0133(7) 0.0040(9) 0.0077(9)
N1 0.0513(7) 0.0301(6) 0.0558(8) 0.0036(5) 0.0044(6) 0.0002(5)
N2 0.0403(6) 0.0281(5) 0.0323(5) 0.0001(4) 0.0047(4) -0.0034(4)
N3 0.0490(7) 0.0382(6) 0.0392(6) 0.0020(5) 0.0140(5) -0.0078(5)
N4 0.0420(6) 0.0331(5) 0.0329(6) 0.0019(4) 0.0079(5) -0.0070(4)
O1 0.0720(7) 0.0325(5) 0.0387(5) 0.0013(4) -0.0146(5) -0.0036(4)
O2 0.0548(6) 0.0295(5) 0.0547(6) 0.0008(4) -0.0131(5) -0.0100(4)
O3 0.0410(6) 0.0648(7) 0.0354(5) 0.0159(4) 0.0003(4) -0.0096(5)
O4 0.0545(6) 0.0664(7) 0.0371(6) -0.0040(5) 0.0063(5) -0.0334(5)

loop_
_atom_type_symbol
_atom_type_description
_atom_type_scat_dispersion_real
_atom_type_scat_dispersion_imag
_atom_type_scat_source
C C 0.0033 0.0016 'International Tables Vol C Tables 4.2.6.8 and 6.1.1.4'
H H 0.0000 0.0000 'International Tables Vol C Tables 4.2.6.8 and 6.1.1.4'
N N 0.0061 0.0033 'International Tables Vol C Tables 4.2.6.8 and 6.1.1.4'
O O 0.0106 0.0060 'International Tables Vol C Tables 4.2.6.8 and 6.1.1.4'

loop_
_geom_angle_atom_site_label_1
_geom_angle_atom_site_label_2
_geom_angle_atom_site_label_3
_geom_angle
N2 C1 O1 119.91(11)
N2 C1 C2 123.49(12)
O1 C1 C2 116.57(12)
N1 C2 C1 120.20(14)
N1 C3 C4 120.92(13)
N2 C4 O2 119.91(11)
N2 C4 C3 122.87(13)
O2 C4 C3 117.21(12)
C6 C5 C10 122.35(12)
C6 C5 O2 118.30(11)
C10 C5 O2 118.97(12)
C5 C6 C7 119.90(12)
C8 C7 C6 118.54(12)
C8 C7 C21 121.03(14)
C6 C7 C21 120.43(13)
C9 C8 C7 119.88(13)
C8 C9 C10 122.51(12)
C8 C9 O3 117.43(12)
C10 C9 O3 119.84(12)
C5 C10 C9 116.80(12)
N4 C11 O3 119.66(11)
N4 C11 C12 123.26(13)
O3 C11 C12 117.04(12)
N3 C12 C11 120.51(13)
N3 C13 C14 120.73(13)
N4 C14 O4 120.67(11)
N4 C14 C13 123.03(13)
O4 C14 C13 116.30(12)
C16 C15 C20 123.03(12)
C16 C15 O4 117.48(12)
C20 C15 O4 118.91(12)
C15 C16 C17 119.06(13)
C18 C17 C16 119.18(12)
C18 C17 C22 120.36(14)
C16 C17 C22 120.43(14)
C19 C18 C17 119.79(13)
C18 C19 C20 122.39(12)
C18 C19 O1 116.37(12)
C20 C19 O1 120.85(12)
C19 C20 C15 116.52(12)
C3 N1 C2 117.39(12)
C1 N2 C4 115.12(11)
C13 N3 C12 117.23(11)
C14 N4 C11 115.20(11)
C1 O1 C19 120.26(10)
C4 O2 C5 119.39(10)
C11 O3 C9 118.42(10)
C14 O4 C15 120.11(10)

loop_
_geom_bond_atom_site_label_1
_geom_bond_atom_site_label_2
_geom_bond_distance
C1 N2 1.3204(17)
C1 O1 1.3544(16)
C1 C2 1.3879(18)
C2 N1 1.3339(19)
C3 N1 1.320(2)
C3 C4 1.3912(18)
C4 N2 1.3238(17)
C4 O2 1.3565(17)
C5 C6 1.3773(19)
C5 C10 1.3801(18)
C5 O2 1.4045(15)
C6 C7 1.392(2)
C7 C8 1.3904(18)
C7 C21 1.505(2)
C8 C9 1.3748(19)
C9 C10 1.3809(19)
C9 O3 1.4021(14)
C11 N4 1.3220(17)
C11 O3 1.3586(17)
C11 C12 1.3882(17)
C12 N3 1.3304(18)
C13 N3 1.3204(19)
C13 C14 1.3975(17)
C14 N4 1.3149(17)
C14 O4 1.3537(16)
C15 C16 1.3787(19)
C15 C20 1.3809(19)
C15 O4 1.4069(15)
C16 C17 1.391(2)
C17 C18 1.3862(19)
C17 C22 1.510(2)
C18 C19 1.3794(19)
C19 C20 1.3799(18)
C19 O1 1.4014(15)

loop_
_cod_related_entry_id
_cod_related_entry_database
_cod_related_entry_code
1 ChemSpider 21156759
